data_2205047
loop_
_publ_author_name
'M. Abdi'
'F. Zouari'
'N. Chniba-Boudjada'
'P. Bordet'
'A. Ben Salah'

_publ_section_title
;
 (2-Phenylethyl)ammonium tetrabromothallate(III)
;
_journal_issue 2
_journal_name_full 'Acta Crystallographica Section E'
_journal_page_first m240
_journal_page_last m241
_journal_paper_doi 10.1107/S1600536804033070
_journal_volume 61
_journal_year 2005
_chemical_formula_iupac '(C8 H12 N) [Tl Br4]'
_chemical_formula_moiety 'C8 H12 N +, Br4 Tl -'
_chemical_formula_sum 'C8 H12 Br4 N Tl'
_chemical_formula_weight 646.177
_chemical_name_systematic
;
(2-Phenylethyl)ammonium tetrabromothallate(III)
;
_space_group_IT_number 33
_symmetry_cell_setting orthorhombic
_symmetry_space_group_name_Hall 'P 2c -2n'
_symmetry_space_group_name_H-M 'P n a 21'
_atom_sites_solution_primary direct
_atom_sites_solution_secondary difmap
_cell_angle_alpha 90.00
_cell_angle_beta 90.00
_cell_angle_gamma 90.00
_cell_formula_units_Z 4
_cell_length_a 17.9440(10)
_cell_length_b 11.9692(6)
_cell_length_c 6.9072(3)
_cell_measurement_reflns_used 1924
_cell_measurement_temperature 298
_cell_measurement_theta_max 18.4
_cell_measurement_theta_min 3.1
_cell_volume 1483.50(13)
_computing_cell_refinement 'DIRAX/LSQ (Duisenberg & Schreurs, 2000)'
_computing_data_collection KappaCCD
_computing_data_reduction 'DENZO and SCALEPACK (Otwinowski & Minor, 1997)'
_computing_molecular_graphics 'ORTEPII (Johnson, 1976)'
_computing_publication_material SHELXL97
_computing_structure_refinement 'SHELXL97 (Sheldrick, 1997)'
_computing_structure_solution 'SIR97 (Altomare et al., 1999)'
_diffrn_measured_fraction_theta_full 0.978
_diffrn_measured_fraction_theta_max 0.978
_diffrn_measurement_device 'Nonius KappaCCD'
_diffrn_measurement_method CCD
_diffrn_radiation_source 'fine-focus sealed tube'
_diffrn_radiation_type AgK\a
_diffrn_reflns_av_R_equivalents 0.0820
_diffrn_reflns_av_sigmaI/netI 0.0910
_diffrn_reflns_limit_h_max 23
_diffrn_reflns_limit_h_min -23
_diffrn_reflns_limit_k_max 15
_diffrn_reflns_limit_k_min -12
_diffrn_reflns_limit_l_max 8
_diffrn_reflns_limit_l_min -8
_diffrn_reflns_number 6988
_diffrn_reflns_theta_full 21.40
_diffrn_reflns_theta_max 21.40
_diffrn_reflns_theta_min 3.01
_exptl_absorpt_coefficient_mu 11.705
_exptl_absorpt_correction_T_max 0.288
_exptl_absorpt_correction_T_min 0.139
_exptl_absorpt_correction_type integration
_exptl_absorpt_process_details
;
Gaussian integration (Coppens, 1970)
;
_exptl_crystal_colour yellow
_exptl_crystal_density_diffrn 2.895
_exptl_crystal_density_method 'not measured'
_exptl_crystal_description parallelipiped
_exptl_crystal_size_max 0.52
_exptl_crystal_size_mid 0.13
_exptl_crystal_size_min 0.12
_refine_diff_density_max 1.523
_refine_diff_density_min -1.667
_refine_ls_abs_structure_details 'Flack (1983)'
_refine_ls_abs_structure_Flack 0.02(4)
_refine_ls_extinction_coef 0.0081(6)
_refine_ls_extinction_expression Fc^*^=kFc[1+0.001xFc^2^\l^3^/sin(2\q)]^-1/4^
_refine_ls_extinction_method SHELXL97
_refine_ls_goodness_of_fit_ref 1.030
_refine_ls_hydrogen_treatment constr
_refine_ls_matrix_type full
_refine_ls_number_parameters 128
_refine_ls_number_reflns 3190
_refine_ls_number_restraints 1
_refine_ls_restrained_S_all 1.029
_refine_ls_R_factor_all 0.0989
_refine_ls_R_factor_gt 0.0511
_refine_ls_shift/su_max 0.000
_refine_ls_shift/su_mean 0.000
_refine_ls_structure_factor_coef Fsqd
_refine_ls_weighting_details 'calc w = 1/[\s^2^(Fo^2^)+(0.0638P)^2^] where P = (Fo^2^+2Fc^2^)/3'
_refine_ls_weighting_scheme calc
_refine_ls_wR_factor_gt 0.1070
_refine_ls_wR_factor_ref 0.1316
_reflns_number_gt 2167
_reflns_number_total 3190
_reflns_threshold_expression I>2\s(I)
_cod_data_source_file dn6172.cif
_cod_data_source_block I
_cod_original_formula_sum 'C8 H12 Br4 N Tl '
_cod_database_code 2205047
_cod_database_fobs_code 2205047

loop_
_symmetry_equiv_pos_as_xyz
+X,+Y,+Z
'-X,-Y,+Z+ 1/2'
'-X+ 1/2,+Y+ 1/2,+Z+ 1/2'
'+X+ 1/2,-Y+ 1/2,+Z'

loop_
_atom_site_label
_atom_site_fract_x
_atom_site_fract_y
_atom_site_fract_z
_atom_site_U_iso_or_equiv
_atom_site_adp_type
_atom_site_calc_flag
_atom_site_refinement_flags
_atom_site_occupancy
_atom_site_type_symbol
C1 0.4144(10) 0.2725(15) 0.922(3) 0.049(5) Uani d . 1 C
C8 0.3830(10) 0.3765(18) 0.482(3) 0.057(6) Uani d . 1 C
C7 0.4119(17) 0.4432(18) 0.339(3) 0.074(8) Uani d . 1 C
C6 0.4848(17) 0.431(2) 0.286(3) 0.072(7) Uani d . 1 C
C5 0.5266(12) 0.343(2) 0.365(3) 0.062(6) Uani d . 1 C
C4 0.4969(10) 0.2838(16) 0.512(3) 0.051(5) Uani d . 1 C
N 0.3875(10) 0.1965(13) 1.082(2) 0.059(4) Uani d . 1 N
C2 0.3938(10) 0.2219(16) 0.731(2) 0.045(4) Uani d . 1 C
C3 0.4246(7) 0.2951(13) 0.570(3) 0.032(3) Uani d . 1 C
Br2 0.16729(10) 0.42333(17) 0.4239(3) 0.0547(5) Uani d . 1 Br
Br3 0.26472(13) 0.5524(2) -0.0808(4) 0.0710(6) Uani d . 1 Br
Br4 0.04493(9) 0.47275(18) -0.0879(3) 0.0505(5) Uani d . 1 Br
Br1 0.19706(13) 0.21593(19) -0.0509(4) 0.0704(6) Uani d . 1 Br
Tl 0.17097(3) 0.41572(5) 0.05576(10) 0.0412(2) Uani d . 1 Tl
H1A 0.4673 0.2843 0.9286 0.059 Uiso d R 1 H
H1B 0.3892 0.3430 0.9311 0.059 Uiso d R 1 H
H8 0.3335 0.3872 0.5320 0.069 Uiso d R 1 H
H7 0.3787 0.4945 0.2755 0.088 Uiso d R 1 H
H6 0.5072 0.4825 0.1959 0.086 Uiso d R 1 H
H5 0.5761 0.3318 0.3160 0.074 Uiso d R 1 H
H4 0.5268 0.2283 0.5757 0.061 Uiso d R 1 H
HA 0.3989 0.2291 1.2059 0.071 Uiso d R 1 H
HB 0.4128 0.1262 1.0701 0.071 Uiso d R 1 H
HC 0.3346 0.1849 1.0726 0.071 Uiso d R 1 H
H2A 0.4159 0.1488 0.7260 0.054 Uiso d R 1 H
H2B 0.3407 0.2155 0.7196 0.054 Uiso d R 1 H

loop_
_atom_site_aniso_label
_atom_site_aniso_U_11
_atom_site_aniso_U_22
_atom_site_aniso_U_33
_atom_site_aniso_U_12
_atom_site_aniso_U_13
_atom_site_aniso_U_23
C1 0.077(12) 0.033(11) 0.036(8) -0.024(9) 0.006(9) 0.002(9)
C8 0.045(10) 0.065(15) 0.062(12) 0.030(10) -0.015(8) -0.032(10)
C7 0.15(2) 0.034(13) 0.041(10) 0.016(14) -0.022(14) 0.009(9)
C6 0.12(2) 0.063(17) 0.034(11) -0.040(15) 0.010(12) -0.011(10)
C5 0.061(12) 0.070(17) 0.054(12) -0.008(12) 0.011(9) -0.022(11)
C4 0.063(11) 0.038(12) 0.050(13) -0.012(9) 0.000(8) -0.004(8)
N 0.091(10) 0.045(9) 0.041(9) -0.009(8) -0.007(9) 0.011(8)
C2 0.052(9) 0.050(12) 0.032(8) -0.013(8) 0.003(8) -0.007(9)
C3 0.031(6) 0.038(9) 0.026(7) 0.003(6) -0.004(8) 0.003(10)
Br2 0.0598(11) 0.0650(15) 0.0393(9) 0.0037(9) -0.0021(9) 0.0001(10)
Br3 0.0702(12) 0.0749(16) 0.0679(12) -0.0246(12) 0.0139(12) 0.0049(13)
Br4 0.0465(8) 0.0582(12) 0.0470(8) 0.0039(9) -0.0062(9) -0.0034(10)
Br1 0.0815(13) 0.0450(13) 0.0848(15) 0.0085(11) 0.0086(13) -0.0126(12)
Tl 0.0410(3) 0.0417(4) 0.0409(3) 0.0007(3) 0.0023(4) -0.0011(5)

loop_
_atom_type_symbol
_atom_type_description
_atom_type_scat_dispersion_real
_atom_type_scat_dispersion_imag
_atom_type_scat_source
C C 0.0015 0.0009 'International Tables Vol C Tables 4.2.6.8 and 6.1.1.4'
H H 0.0000 0.0000 'International Tables Vol C Tables 4.2.6.8 and 6.1.1.4'
Br Br 0.1811 1.6452 'International Tables Vol C Tables 4.2.6.8 and 6.1.1.4'
N N 0.0030 0.0019 'International Tables Vol C Tables 4.2.6.8 and 6.1.1.4'
Tl Tl -1.0117 6.6090 'International Tables Vol C Tables 4.2.6.8 and 6.1.1.4'

loop_
_diffrn_radiation_wavelength
0.56085

loop_
_geom_angle_atom_site_label_1
_geom_angle_atom_site_label_2
_geom_angle_atom_site_label_3
_geom_angle
_geom_angle_publ_flag
C2 C1 N 108.9(14) yes
C7 C8 C3 121.8(19) yes
C8 C7 C6 120(2) yes
C7 C6 C5 119(2) yes
C4 C5 C6 118(2) yes
C3 C4 C5 123(2) yes
C1 C2 C3 108.7(13) yes
C4 C3 C8 117.3(18) yes
C4 C3 C2 120.3(15) yes
C8 C3 C2 122.4(15) yes
Br3 Tl Br2 111.52(8) yes
Br3 Tl Br1 112.17(8) yes
Br2 Tl Br1 109.12(8) yes
Br3 Tl Br4 105.68(8) yes
Br2 Tl Br4 110.76(7) yes
Br1 Tl Br4 107.49(8) yes
C2 C1 H1A 110.3 no
N C1 H1A 111.6 no
C2 C1 H1B 107.3 no
N C1 H1B 109.1 no
H1A C1 H1B 109.5 no
C7 C8 H8 121.9 no
C3 C8 H8 116.2 no
C8 C7 H7 117.9 no
C6 C7 H7 122.5 no
C7 C6 H6 120.4 no
C5 C6 H6 120.6 no
C4 C5 H5 124.2 no
C6 C5 H5 117.2 no
C3 C4 H4 117.8 no
C5 C4 H4 119.0 no
C1 N HA 109.8 no
C1 N HB 108.1 no
HA N HB 109.5 no
C1 N HC 110.6 no
HA N HC 109.5 no
HB N HC 109.5 no
C1 C2 H2A 107.3 no
C3 C2 H2A 110.5 no
C1 C2 H2B 110.5 no
C3 C2 H2B 110.4 no
H2A C2 H2B 109.5 no

loop_
_geom_bond_atom_site_label_1
_geom_bond_atom_site_label_2
_geom_bond_distance
_geom_bond_publ_flag
C1 C2 1.50(3) yes
C1 N 1.51(2) yes
C8 C7 1.37(3) yes
C8 C3 1.37(2) yes
C7 C6 1.37(4) yes
C6 C5 1.41(4) yes
C5 C4 1.35(3) yes
C4 C3 1.36(2) yes
C2 C3 1.52(2) yes
Br2 Tl 2.545(2) yes
Br3 Tl 2.528(2) yes
Br4 Tl 2.562(2) yes
Br1 Tl 2.545(2) yes
C1 H1A 0.9601 no
C1 H1B 0.9599 no
C8 H8 0.9600 no
C7 H7 0.9600 no
C6 H6 0.9600 no
C5 H5 0.9601 no
C4 H4 0.9599 no
N HA 0.9600 no
N HB 0.9599 no
N HC 0.9603 no
C2 H2A 0.9601 no
C2 H2B 0.9599 no
